data_4117927
loop_
_publ_author_name
'Feng-Rong Dai'
'Zhenqiang Wang'

_publ_section_title
;
 Modular Assembly of Metal-Organic Supercontainers Incorporating
 Sulfonylcalixarenes
;
_journal_name_full 'Journal of the American Chemical Society'
_journal_page_first 8002
_journal_page_last 8005
_journal_paper_doi 10.1021/ja300095j
_journal_volume 134
_journal_year 2012
_chemical_formula_moiety 'C312 H300 Ni24 O126 S24'
_chemical_formula_sum 'C312 H300 Ni24 O126 S24'
_chemical_formula_weight 8243.90
_chemical_name_systematic
;
 ?
;
_space_group_IT_number 87
_symmetry_cell_setting tetragonal
_symmetry_space_group_name_Hall '-I 4'
_symmetry_space_group_name_H-M 'I 4/m'
_atom_sites_solution_hydrogens geom
_atom_sites_solution_primary direct
_atom_sites_solution_secondary difmap
_audit_creation_method SHELXL-97
_cell_angle_alpha 90.00
_cell_angle_beta 90.00
_cell_angle_gamma 90.00
_cell_formula_units_Z 2
_cell_length_a 26.0148(12)
_cell_length_b 26.0148(12)
_cell_length_c 43.710(4)
_cell_measurement_reflns_used 9076
_cell_measurement_temperature 100(2)
_cell_measurement_theta_max 25.28
_cell_measurement_theta_min 2.17
_cell_volume 29582(3)
_computing_cell_refinement 'Bruker SMART'
_computing_data_collection 'Bruker SMART'
_computing_data_reduction 'Bruker SAINT'
_computing_molecular_graphics 'Bruker SHELXTL'
_computing_publication_material 'Bruker SHELXTL'
_computing_structure_refinement 'SHELXL-97 (Sheldrick, 1997)'
_computing_structure_solution 'SHELXS-97 (Sheldrick, 1990)'
_diffrn_ambient_temperature 100(2)
_diffrn_measured_fraction_theta_full 1.000
_diffrn_measured_fraction_theta_max 1.000
_diffrn_measurement_device_type 'CCD area detector'
_diffrn_measurement_method 'phi and omega scans'
_diffrn_radiation_monochromator graphite
_diffrn_radiation_source 'fine-focus sealed tube'
_diffrn_radiation_type MoK\a
_diffrn_radiation_wavelength 0.71073
_diffrn_reflns_av_R_equivalents 0.0611
_diffrn_reflns_av_sigmaI/netI 0.0350
_diffrn_reflns_limit_h_max 30
_diffrn_reflns_limit_h_min -30
_diffrn_reflns_limit_k_max 30
_diffrn_reflns_limit_k_min -30
_diffrn_reflns_limit_l_max 51
_diffrn_reflns_limit_l_min -51
_diffrn_reflns_number 143498
_diffrn_reflns_theta_full 25.00
_diffrn_reflns_theta_max 25.00
_diffrn_reflns_theta_min 1.81
_exptl_absorpt_coefficient_mu 0.881
_exptl_absorpt_correction_T_max 0.7718
_exptl_absorpt_correction_T_min 0.6429
_exptl_absorpt_correction_type multi-scan
_exptl_absorpt_process_details SADABS
_exptl_crystal_colour green
_exptl_crystal_density_diffrn 0.924
_exptl_crystal_density_meas ?
_exptl_crystal_description block
_exptl_crystal_F_000 8448
_exptl_crystal_size_max 0.55
_exptl_crystal_size_mid 0.43
_exptl_crystal_size_min 0.31
_platon_squeeze_details
;
;
_refine_diff_density_max 4.218
_refine_diff_density_min -0.736
_refine_diff_density_rms 0.169
_refine_ls_extinction_method none
_refine_ls_goodness_of_fit_ref 1.040
_refine_ls_hydrogen_treatment constr
_refine_ls_matrix_type full
_refine_ls_number_parameters 571
_refine_ls_number_reflns 13204
_refine_ls_number_restraints 150
_refine_ls_restrained_S_all 1.039
_refine_ls_R_factor_all 0.1226
_refine_ls_R_factor_gt 0.1040
_refine_ls_shift/su_max 0.003
_refine_ls_shift/su_mean 0.000
_refine_ls_structure_factor_coef Fsqd
_refine_ls_weighting_details 'calc w=1/[\s^2^(Fo^2^)+(0.2800P)^2^+0.8000P] where P=(Fo^2^+2Fc^2^)/3'
_refine_ls_weighting_scheme calc
_refine_ls_wR_factor_gt 0.3171
_refine_ls_wR_factor_ref 0.3438
_reflns_number_gt 9422
_reflns_number_total 13204
_reflns_threshold_expression >2sigma(I)
_cod_data_source_file ja300095j_si_002.cif
_cod_data_source_block MOSC-1-Ni
_cod_depositor_comments
;
The following automatic conversions were performed:

'_exptl_crystal_density_meas' value 'none' was changed to '?' - the
value is perceived as not measured.

Automatic conversion script
Id: cif_fix_values 3008 2015-01-20 13:52:24Z robertas 
;
_cod_database_code 4117927

loop_
_symmetry_equiv_pos_as_xyz
'x, y, z'
'-y, x, z'
'-x, -y, z'
'y, -x, z'
'x+1/2, y+1/2, z+1/2'
'-y+1/2, x+1/2, z+1/2'
'-x+1/2, -y+1/2, z+1/2'
'y+1/2, -x+1/2, z+1/2'
'-x, -y, -z'
'y, -x, -z'
'x, y, -z'
'-y, x, -z'
'-x+1/2, -y+1/2, -z+1/2'
'y+1/2, -x+1/2, -z+1/2'
'x+1/2, y+1/2, -z+1/2'
'-y+1/2, x+1/2, -z+1/2'

loop_
_atom_site_label
_atom_site_type_symbol
_atom_site_fract_x
_atom_site_fract_y
_atom_site_fract_z
_atom_site_U_iso_or_equiv
_atom_site_adp_type
_atom_site_occupancy
_atom_site_symmetry_multiplicity
_atom_site_calc_flag
_atom_site_refinement_flags
Ni1 Ni 0.70141(4) 0.72787(4) 0.0000 0.0320(3) Uani 1 2 d S
Ni2 Ni 0.74520(3) 0.66011(3) 0.048331(16) 0.0320(3) Uani 1 1 d .
Ni3 Ni 0.78816(4) 0.59269(4) 0.0000 0.0322(3) Uani 1 2 d S
Ni4 Ni 0.45607(3) 0.56753(3) 0.174906(16) 0.0386(3) Uani 1 1 d .
S1 S 0.90470(8) 0.58159(8) 0.0000 0.0358(5) Uani 1 2 d S
S2 S 0.82362(6) 0.70986(6) 0.09056(3) 0.0398(4) Uani 1 1 d .
S3 S 0.74195(8) 0.83796(8) 0.0000 0.0380(5) Uani 1 2 d S
S4 S 0.41623(8) 0.62722(8) 0.23007(4) 0.0599(5) Uani 1 1 d .
O1 O 0.7254(2) 0.6474(2) 0.0000 0.0337(12) Uani 1 2 d S
O2 O 0.8564(2) 0.5523(2) 0.0000 0.0410(14) Uani 1 2 d S
O3 O 0.9507(2) 0.5507(2) 0.0000 0.0435(14) Uani 1 2 d S
O4 O 0.81646(15) 0.63992(15) 0.03302(9) 0.0355(9) Uani 1 1 d .
O5 O 0.77657(16) 0.68090(16) 0.08981(9) 0.0408(10) Uani 1 1 d .
O6 O 0.84295(17) 0.72268(18) 0.12054(11) 0.0512(12) Uani 1 1 d .
O7 O 0.75687(15) 0.73337(15) 0.03324(8) 0.0334(9) Uani 1 1 d .
O8 O 0.6958(2) 0.8073(2) 0.0000 0.0372(13) Uani 1 2 d S
O9 O 0.7342(2) 0.8920(2) 0.0000 0.0458(15) Uani 1 2 d S
O10 O 0.4172(2) 0.62608(19) 0.19708(10) 0.0558(13) Uani 1 1 d .
O11 O 0.3890(3) 0.6689(2) 0.24311(12) 0.0789(18) Uani 1 1 d .
O12 O 0.42338(18) 0.51600(18) 0.20450(9) 0.0469(11) Uani 1 1 d .
O13 O 0.67607(15) 0.67465(17) 0.06588(9) 0.0419(10) Uani 1 1 d .
O14 O 0.64305(15) 0.72438(16) 0.02965(9) 0.0394(10) Uani 1 1 d .
O15 O 0.45937(15) 0.76189(17) 0.02957(9) 0.0415(10) Uani 1 1 d .
O16 O 0.40861(15) 0.73080(17) 0.06612(9) 0.0413(10) Uani 1 1 d .
O17 O 0.48172(17) 0.61928(17) 0.14524(9) 0.0445(10) Uani 1 1 d .
O18 O 0.39774(17) 0.56543(16) 0.14529(9) 0.0432(10) Uani 1 1 d .
O25 O 0.5000 0.5000 0.16081(15) 0.0374(18) Uani 1 4 d S
C1 C 0.8614(2) 0.6446(2) 0.04546(12) 0.0290(12) Uani 1 1 d .
C2 C 0.9070(2) 0.6215(2) 0.03247(13) 0.0364(13) Uani 1 1 d .
C3 C 0.9553(3) 0.6266(3) 0.04573(16) 0.0570(19) Uani 1 1 d .
H3 H 0.9836 0.6082 0.0374 0.068 Uiso 1 1 calc R
C4 C 0.9631(3) 0.6585(4) 0.0712(2) 0.077(3) Uani 1 1 d .
C5 C 0.9207(2) 0.6799(3) 0.08428(15) 0.0497(17) Uani 1 1 d .
H5 H 0.9246 0.6988 0.1028 0.060 Uiso 1 1 calc R
C6 C 0.8725(2) 0.6752(2) 0.07170(13) 0.0376(13) Uani 1 1 d .
C7 C 1.0170(4) 0.6621(7) 0.0861(3) 0.131(5) Uani 1 1 d DU
C8 C 1.0359(6) 0.6107(8) 0.0969(4) 0.170(6) Uani 1 1 d U
H8A H 1.0348 0.5862 0.0799 0.204 Uiso 1 1 calc R
H8B H 1.0138 0.5984 0.1135 0.204 Uiso 1 1 calc R
H8C H 1.0713 0.6140 0.1043 0.204 Uiso 1 1 calc R
C9 C 1.0545(4) 0.6797(7) 0.0620(3) 0.168(6) Uani 1 1 d DU
H9A H 1.0884 0.6650 0.0661 0.202 Uiso 1 1 calc R
H9B H 1.0567 0.7173 0.0622 0.202 Uiso 1 1 calc R
H9C H 1.0426 0.6682 0.0418 0.202 Uiso 1 1 calc R
C10 C 1.0185(4) 0.6969(7) 0.1125(3) 0.142(6) Uani 1 1 d U
H10A H 1.0022 0.7296 0.1071 0.170 Uiso 1 1 calc R
H10B H 1.0543 0.7031 0.1184 0.170 Uiso 1 1 calc R
H10C H 1.0001 0.6812 0.1297 0.170 Uiso 1 1 calc R
C11 C 0.7804(2) 0.7717(2) 0.04503(13) 0.0331(13) Uani 1 1 d .
C12 C 0.8144(3) 0.7682(2) 0.07064(17) 0.0514(17) Uani 1 1 d .
C13 C 0.8431(4) 0.8084(3) 0.0816(2) 0.091(4) Uani 1 1 d .
H13 H 0.8644 0.8029 0.0990 0.110 Uiso 1 1 calc R
C14 C 0.8421(4) 0.8581(3) 0.0682(3) 0.109(5) Uani 1 1 d .
C15 C 0.8083(3) 0.8643(3) 0.0430(2) 0.078(3) Uani 1 1 d .
H15 H 0.8049 0.8969 0.0333 0.094 Uiso 1 1 calc R
C16 C 0.7800(3) 0.8225(2) 0.03242(17) 0.0478(16) Uani 1 1 d .
C17 C 0.8754(6) 0.9011(4) 0.0782(4) 0.147(5) Uani 1 1 d DU
C18 C 0.9075(6) 0.8884(4) 0.1034(4) 0.162(7) Uani 1 1 d U
H18A H 0.9194 0.8528 0.1013 0.195 Uiso 1 1 calc R
H18B H 0.8881 0.8919 0.1225 0.195 Uiso 1 1 calc R
H18C H 0.9372 0.9116 0.1038 0.195 Uiso 1 1 calc R
C19 C 0.9167(8) 0.9191(8) 0.0536(4) 0.196(7) Uani 1 1 d DU
H19A H 0.9105 0.9552 0.0482 0.235 Uiso 1 1 calc R
H19B H 0.9137 0.8977 0.0352 0.235 Uiso 1 1 calc R
H19C H 0.9513 0.9156 0.0622 0.235 Uiso 1 1 calc R
C20 C 0.8444(6) 0.9510(4) 0.0793(3) 0.135(5) Uani 1 1 d U
H20A H 0.8185 0.9486 0.0955 0.162 Uiso 1 1 calc R
H20B H 0.8273 0.9563 0.0596 0.162 Uiso 1 1 calc R
H20C H 0.8674 0.9799 0.0835 0.162 Uiso 1 1 calc R
C21 C 0.3945(3) 0.5212(3) 0.22825(14) 0.0495(17) Uani 1 1 d .
C22 C 0.3884(3) 0.5705(3) 0.24355(15) 0.066(2) Uani 1 1 d .
C23 C 0.3569(4) 0.5739(5) 0.2691(2) 0.109(4) Uani 1 1 d .
H23 H 0.3516 0.6071 0.2776 0.131 Uiso 1 1 calc R
C24 C 0.3334(6) 0.5338(5) 0.2829(2) 0.114(4) Uani 1 1 d D
C25 C 0.3375(4) 0.4892(4) 0.26881(17) 0.081(3) Uani 1 1 d .
H25 H 0.3170 0.4615 0.2760 0.098 Uiso 1 1 calc R
C26 C 0.3705(3) 0.4802(3) 0.24365(14) 0.059(2) Uani 1 1 d .
C27 C 0.2994(8) 0.5414(7) 0.3119(3) 0.192(7) Uani 1 1 d DU
C28 C 0.3225(8) 0.5108(8) 0.3376(3) 0.211(8) Uani 1 1 d DU
H28A H 0.3091 0.4756 0.3370 0.253 Uiso 1 1 calc R
H28B H 0.3135 0.5267 0.3572 0.253 Uiso 1 1 calc R
H28C H 0.3600 0.5100 0.3354 0.253 Uiso 1 1 calc R
C29 C 0.3062(10) 0.5899(8) 0.3259(4) 0.238(9) Uani 1 1 d DU
H29A H 0.2886 0.6163 0.3138 0.285 Uiso 1 1 calc R
H29B H 0.3429 0.5979 0.3270 0.285 Uiso 1 1 calc R
H29C H 0.2917 0.5891 0.3466 0.285 Uiso 1 1 calc R
C30 C 0.2502(8) 0.5179(10) 0.3046(4) 0.238(9) Uani 1 1 d DU
H30A H 0.2545 0.4806 0.3030 0.285 Uiso 1 1 calc R
H30B H 0.2376 0.5316 0.2852 0.285 Uiso 1 1 calc R
H30C H 0.2255 0.5257 0.3209 0.285 Uiso 1 1 calc R
C31 C 0.5882(2) 0.6950(2) 0.06889(13) 0.0398(14) Uani 1 1 d .
C32 C 0.5463(2) 0.7186(2) 0.05608(12) 0.0345(13) Uani 1 1 d .
H32 H 0.5503 0.7384 0.0380 0.041 Uiso 1 1 calc R
C33 C 0.4980(2) 0.7136(2) 0.06939(14) 0.0424(14) Uani 1 1 d .
C34 C 0.4918(2) 0.6845(2) 0.09509(13) 0.0385(14) Uani 1 1 d .
H34 H 0.4587 0.6814 0.1041 0.046 Uiso 1 1 calc R
C35 C 0.5335(2) 0.6594(2) 0.10819(13) 0.0399(14) Uani 1 1 d .
C36 C 0.5822(2) 0.6657(2) 0.09539(13) 0.0344(13) Uani 1 1 d .
H36 H 0.6112 0.6500 0.1047 0.041 Uiso 1 1 calc R
C37 C 0.6405(2) 0.6974(2) 0.05335(12) 0.0335(13) Uani 1 1 d .
C38 C 0.4509(2) 0.7362(2) 0.05346(13) 0.0353(13) Uani 1 1 d .
C39 C 0.5261(2) 0.6237(2) 0.13514(12) 0.0336(13) Uani 1 1 d .

loop_
_atom_site_aniso_label
_atom_site_aniso_U_11
_atom_site_aniso_U_22
_atom_site_aniso_U_33
_atom_site_aniso_U_23
_atom_site_aniso_U_13
_atom_site_aniso_U_12
Ni1 0.0306(6) 0.0347(6) 0.0307(6) 0.000 0.000 -0.0008(4)
Ni2 0.0324(4) 0.0338(4) 0.0297(5) -0.0016(3) -0.0026(3) -0.0009(3)
Ni3 0.0337(6) 0.0326(6) 0.0303(6) 0.000 0.000 -0.0025(4)
Ni4 0.0506(5) 0.0508(5) 0.0145(4) -0.0038(3) 0.0027(3) -0.0001(3)
S1 0.0372(11) 0.0316(10) 0.0385(11) 0.000 0.000 0.0030(8)
S2 0.0427(9) 0.0406(8) 0.0360(8) -0.0071(6) -0.0108(6) 0.0056(7)
S3 0.0354(11) 0.0320(11) 0.0467(12) 0.000 0.000 0.0038(8)
S4 0.0740(13) 0.0742(13) 0.0314(9) -0.0161(8) 0.0121(8) 0.0047(10)
O1 0.035(3) 0.030(3) 0.036(3) 0.000 0.000 -0.003(2)
O2 0.038(3) 0.033(3) 0.052(4) 0.000 0.000 -0.002(3)
O3 0.036(3) 0.034(3) 0.060(4) 0.000 0.000 0.004(2)
O4 0.035(2) 0.037(2) 0.035(2) -0.0053(17) -0.0065(17) 0.0072(17)
O5 0.043(2) 0.048(2) 0.032(2) -0.0105(18) -0.0061(17) 0.0009(19)
O6 0.048(3) 0.059(3) 0.047(3) -0.020(2) -0.017(2) 0.003(2)
O7 0.039(2) 0.036(2) 0.0260(19) -0.0071(16) 0.0020(16) 0.0036(17)
O8 0.029(3) 0.036(3) 0.047(3) 0.000 0.000 0.003(2)
O9 0.038(3) 0.036(3) 0.064(4) 0.000 0.000 0.003(3)
O10 0.073(3) 0.065(3) 0.030(2) -0.013(2) 0.007(2) 0.005(3)
O11 0.102(4) 0.089(4) 0.046(3) -0.033(3) 0.017(3) 0.007(3)
O12 0.060(3) 0.057(3) 0.024(2) -0.0011(19) 0.010(2) 0.006(2)
O13 0.035(2) 0.057(3) 0.034(2) 0.0047(19) 0.0033(18) 0.0018(19)
O14 0.033(2) 0.050(3) 0.035(2) 0.0075(19) 0.0005(17) 0.0033(18)
O15 0.035(2) 0.055(3) 0.035(2) 0.0065(19) 0.0004(17) 0.0084(19)
O16 0.033(2) 0.060(3) 0.031(2) 0.0042(19) 0.0022(17) 0.0024(19)
O17 0.051(3) 0.052(3) 0.030(2) 0.0031(19) 0.0036(19) 0.000(2)
O18 0.054(3) 0.044(2) 0.032(2) -0.0037(19) -0.0073(19) -0.002(2)
O25 0.050(3) 0.050(3) 0.013(3) 0.000 0.000 0.000
C1 0.033(3) 0.028(3) 0.026(3) -0.004(2) -0.012(2) 0.007(2)
C2 0.036(3) 0.038(3) 0.035(3) 0.001(2) -0.004(2) -0.003(3)
C3 0.037(4) 0.088(6) 0.046(4) -0.018(4) -0.001(3) 0.002(4)
C4 0.040(4) 0.129(8) 0.064(5) -0.038(5) -0.010(4) -0.011(4)
C5 0.041(4) 0.072(5) 0.036(3) -0.014(3) -0.001(3) 0.002(3)
C6 0.040(3) 0.036(3) 0.037(3) -0.003(2) -0.007(3) 0.002(2)
C7 0.042(5) 0.244(13) 0.107(8) -0.094(9) -0.010(5) -0.002(7)
C8 0.097(10) 0.281(16) 0.132(12) -0.048(11) -0.041(8) 0.053(11)
C9 0.058(6) 0.300(17) 0.147(10) -0.118(10) 0.019(7) -0.061(9)
C10 0.056(6) 0.266(15) 0.103(8) -0.097(10) -0.012(5) 0.000(8)
C11 0.031(3) 0.028(3) 0.041(3) 0.000(2) -0.009(2) 0.005(2)
C12 0.050(4) 0.036(3) 0.068(5) -0.014(3) -0.023(3) 0.005(3)
C13 0.102(7) 0.049(5) 0.124(8) -0.002(5) -0.087(7) -0.001(4)
C14 0.123(9) 0.040(4) 0.165(11) -0.004(6) -0.096(8) -0.006(5)
C15 0.077(6) 0.037(4) 0.121(8) 0.004(4) -0.048(5) 0.003(4)
C16 0.044(4) 0.034(3) 0.065(4) -0.001(3) -0.013(3) 0.000(3)
C17 0.175(12) 0.055(6) 0.211(13) 0.023(7) -0.124(10) -0.025(7)
C18 0.165(12) 0.073(7) 0.249(15) 0.034(9) -0.139(11) -0.039(7)
C19 0.207(17) 0.133(13) 0.247(18) 0.017(13) -0.069(12) 0.032(12)
C20 0.186(12) 0.066(6) 0.152(11) -0.012(7) -0.083(10) 0.005(7)
C21 0.068(5) 0.057(4) 0.023(3) -0.002(3) 0.017(3) -0.006(3)
C22 0.085(6) 0.085(6) 0.027(3) -0.019(3) 0.025(3) -0.005(4)
C23 0.120(9) 0.164(11) 0.044(5) -0.052(6) 0.045(5) -0.046(8)
C24 0.165(12) 0.128(10) 0.049(5) -0.018(6) 0.051(7) -0.007(9)
C25 0.106(7) 0.105(7) 0.034(4) 0.000(4) 0.029(4) -0.004(6)
C26 0.082(5) 0.073(5) 0.022(3) 0.001(3) 0.017(3) -0.010(4)
C27 0.250(15) 0.234(15) 0.093(8) -0.048(9) 0.129(10) -0.091(13)
C28 0.261(18) 0.295(18) 0.077(8) -0.029(11) 0.091(10) -0.086(16)
C29 0.30(2) 0.264(16) 0.145(14) -0.099(12) 0.145(15) -0.068(17)
C30 0.211(16) 0.35(2) 0.149(13) -0.102(15) 0.117(11) -0.060(15)
C31 0.052(4) 0.039(3) 0.028(3) -0.006(2) -0.009(3) 0.000(3)
C32 0.044(3) 0.036(3) 0.023(3) 0.008(2) 0.000(2) -0.004(2)
C33 0.044(3) 0.049(4) 0.035(3) -0.007(3) 0.001(3) -0.003(3)
C34 0.031(3) 0.054(4) 0.031(3) -0.001(3) 0.006(2) -0.003(3)
C35 0.036(3) 0.053(4) 0.031(3) -0.010(3) -0.002(2) 0.003(3)
C36 0.036(3) 0.038(3) 0.029(3) 0.001(2) -0.005(2) 0.005(2)
C37 0.028(3) 0.047(3) 0.026(3) 0.008(2) 0.000(2) 0.001(2)
C38 0.033(3) 0.046(3) 0.027(3) 0.005(2) 0.002(2) 0.001(3)
C39 0.032(3) 0.042(3) 0.027(3) -0.001(2) 0.002(2) -0.001(2)

loop_
_atom_type_symbol
_atom_type_description
_atom_type_scat_dispersion_real
_atom_type_scat_dispersion_imag
_atom_type_scat_source
C C 0.0033 0.0016 'International Tables Vol C Tables 4.2.6.8 and 6.1.1.4'
H H 0.0000 0.0000 'International Tables Vol C Tables 4.2.6.8 and 6.1.1.4'
O O 0.0106 0.0060 'International Tables Vol C Tables 4.2.6.8 and 6.1.1.4'
S S 0.1246 0.1234 'International Tables Vol C Tables 4.2.6.8 and 6.1.1.4'
Ni Ni 0.3393 1.1124 'International Tables Vol C Tables 4.2.6.8 and 6.1.1.4'

loop_
_geom_angle_atom_site_label_1
_geom_angle_atom_site_label_2
_geom_angle_atom_site_label_3
_geom_angle
_geom_angle_site_symmetry_1
_geom_angle_site_symmetry_3
O14 Ni1 O14 80.9(2) . 11
O14 Ni1 O7 175.08(16) . 11
O14 Ni1 O7 94.48(16) 11 11
O14 Ni1 O7 94.48(16) . .
O14 Ni1 O7 175.08(16) 11 .
O7 Ni1 O7 90.1(2) 11 .
O14 Ni1 O8 89.54(17) . .
O14 Ni1 O8 89.54(17) 11 .
O7 Ni1 O8 88.85(15) 11 .
O7 Ni1 O8 88.85(15) . .
O14 Ni1 O1 100.00(16) . .
O14 Ni1 O1 100.00(16) 11 .
O7 Ni1 O1 82.29(15) 11 .
O7 Ni1 O1 82.29(15) . .
O8 Ni1 O1 167.4(2) . .
O14 Ni1 Ni2 136.37(13) . 11
O14 Ni1 Ni2 78.68(11) 11 11
O7 Ni1 Ni2 43.13(11) 11 11
O7 Ni1 Ni2 105.94(11) . 11
O8 Ni1 Ni2 128.12(7) . 11
O1 Ni1 Ni2 47.42(4) . 11
O14 Ni1 Ni2 78.68(11) . .
O14 Ni1 Ni2 136.37(13) 11 .
O7 Ni1 Ni2 105.94(11) 11 .
O7 Ni1 Ni2 43.13(11) . .
O8 Ni1 Ni2 128.12(7) . .
O1 Ni1 Ni2 47.42(4) . .
Ni2 Ni1 Ni2 90.38(4) 11 .
O16 Ni2 O13 81.36(18) 4_565 .
O16 Ni2 O7 175.07(16) 4_565 .
O13 Ni2 O7 94.68(17) . .
O16 Ni2 O4 93.90(17) 4_565 .
O13 Ni2 O4 174.92(17) . .
O7 Ni2 O4 89.95(16) . .
O16 Ni2 O5 88.07(17) 4_565 .
O13 Ni2 O5 88.21(17) . .
O7 Ni2 O5 88.88(16) . .
O4 Ni2 O5 89.79(16) . .
O16 Ni2 O1 101.35(18) 4_565 .
O13 Ni2 O1 100.79(18) . .
O7 Ni2 O1 82.22(17) . .
O4 Ni2 O1 81.88(18) . .
O5 Ni2 O1 167.78(18) . .
O16 Ni2 Ni3 79.48(12) 4_565 .
O13 Ni2 Ni3 136.67(13) . .
O7 Ni2 Ni3 105.44(11) . .
O4 Ni2 Ni3 43.21(11) . .
O5 Ni2 Ni3 129.27(12) . .
O1 Ni2 Ni3 46.75(14) . .
O16 Ni2 Ni1 137.63(13) 4_565 .
O13 Ni2 Ni1 79.37(12) . .
O7 Ni2 Ni1 43.48(11) . .
O4 Ni2 Ni1 105.50(11) . .
O5 Ni2 Ni1 128.35(12) . .
O1 Ni2 Ni1 47.00(14) . .
Ni3 Ni2 Ni1 89.36(3) . .
O15 Ni3 O15 80.9(2) 10_565 4_565
O15 Ni3 O4 174.33(17) 10_565 .
O15 Ni3 O4 94.27(16) 4_565 .
O15 Ni3 O4 94.27(16) 10_565 11
O15 Ni3 O4 174.33(17) 4_565 11
O4 Ni3 O4 90.4(2) . 11
O15 Ni3 O2 87.10(18) 10_565 .
O15 Ni3 O2 87.10(18) 4_565 .
O4 Ni3 O2 89.76(16) . .
O4 Ni3 O2 89.76(16) 11 .
O15 Ni3 O1 100.84(17) 10_565 .
O15 Ni3 O1 100.84(17) 4_565 .
O4 Ni3 O1 82.87(15) . .
O4 Ni3 O1 82.86(15) 11 .
O2 Ni3 O1 169.5(2) . .
O15 Ni3 Ni2 137.30(14) 10_565 .
O15 Ni3 Ni2 79.08(12) 4_565 .
O4 Ni3 Ni2 43.38(11) . .
O4 Ni3 Ni2 106.55(12) 11 .
O2 Ni3 Ni2 128.73(7) . .
O1 Ni3 Ni2 47.70(4) . .
O15 Ni3 Ni2 79.08(12) 10_565 11
O15 Ni3 Ni2 137.30(14) 4_565 11
O4 Ni3 Ni2 106.55(12) . 11
O4 Ni3 Ni2 43.38(11) 11 11
O2 Ni3 Ni2 128.73(7) . 11
O1 Ni3 Ni2 47.70(4) . 11
Ni2 Ni3 Ni2 90.90(4) . 11
O17 Ni4 O18 81.39(18) . .
O17 Ni4 O12 94.52(18) . 4_565
O18 Ni4 O12 174.85(18) . 4_565
O17 Ni4 O12 175.11(19) . .
O18 Ni4 O12 94.36(19) . .
O12 Ni4 O12 89.6(2) 4_565 .
O17 Ni4 O10 88.34(19) . .
O18 Ni4 O10 87.27(19) . .
O12 Ni4 O10 89.50(19) 4_565 .
O12 Ni4 O10 89.03(19) . .
O17 Ni4 O25 100.67(18) . .
O18 Ni4 O25 101.12(18) . .
O12 Ni4 O25 82.66(18) 4_565 .
O12 Ni4 O25 82.47(17) . .
O10 Ni4 O25 168.5(2) . .
O17 Ni4 Ni4 79.14(13) . 4_565
O18 Ni4 Ni4 137.59(12) . 4_565
O12 Ni4 Ni4 43.63(12) 4_565 4_565
O12 Ni4 Ni4 105.70(13) . 4_565
O10 Ni4 Ni4 129.09(15) . 4_565
O25 Ni4 Ni4 47.28(5) . 4_565
O17 Ni4 Ni4 137.15(12) . 2_655
O18 Ni4 Ni4 79.38(13) . 2_655
O12 Ni4 Ni4 105.77(14) 4_565 2_655
O12 Ni4 Ni4 43.41(12) . 2_655
O10 Ni4 Ni4 128.24(15) . 2_655
O25 Ni4 Ni4 47.28(5) . 2_655
Ni4 Ni4 Ni4 90.0 4_565 2_655
O3 S1 O2 114.9(3) . .
O3 S1 C2 107.5(2) . .
O2 S1 C2 109.6(2) . .
O3 S1 C2 107.5(2) . 11
O2 S1 C2 109.6(2) . 11
C2 S1 C2 107.5(4) . 11
O6 S2 O5 116.0(3) . .
O6 S2 C12 107.3(3) . .
O5 S2 C12 108.9(3) . .
O6 S2 C6 107.0(3) . .
O5 S2 C6 109.6(3) . .
C12 S2 C6 107.8(3) . .
O9 S3 O8 115.5(3) . .
O9 S3 C16 107.6(3) . 11
O8 S3 C16 109.8(3) . 11
O9 S3 C16 107.6(3) . .
O8 S3 C16 109.8(3) . .
C16 S3 C16 105.9(5) 11 .
O11 S4 O10 115.3(3) . .
O11 S4 C22 107.7(4) . .
O10 S4 C22 109.1(3) . .
O11 S4 C26 108.1(4) . 4_565
O10 S4 C26 108.7(3) . 4_565
C22 S4 C26 107.8(4) . 4_565
Ni3 O1 Ni1 147.7(3) . .
Ni3 O1 Ni2 85.55(14) . .
Ni1 O1 Ni2 85.58(14) . .
Ni3 O1 Ni2 85.55(14) . 11
Ni1 O1 Ni2 85.58(14) . 11
Ni2 O1 Ni2 147.7(3) . 11
S1 O2 Ni3 118.2(3) . .
C1 O4 Ni3 133.0(3) . .
C1 O4 Ni2 131.2(3) . .
Ni3 O4 Ni2 93.41(16) . .
S2 O5 Ni2 119.7(3) . .
C11 O7 Ni2 132.1(4) . .
C11 O7 Ni1 132.5(4) . .
Ni2 O7 Ni1 93.39(16) . .
S3 O8 Ni1 119.6(3) . .
S4 O10 Ni4 119.5(3) . .
C21 O12 Ni4 131.2(4) . 2_655
C21 O12 Ni4 133.0(4) . .
Ni4 O12 Ni4 92.96(16) 2_655 .
C37 O13 Ni2 126.9(4) . .
C37 O14 Ni1 127.0(4) . .
C38 O15 Ni3 126.9(4) . 2_655
C38 O16 Ni2 127.1(4) . 2_655
C39 O17 Ni4 127.4(4) . .
C39 O18 Ni4 126.4(4) 2_655 .
Ni4 O25 Ni4 85.44(9) 3_665 4_565
Ni4 O25 Ni4 147.2(3) 3_665 .
Ni4 O25 Ni4 85.44(9) 4_565 .
Ni4 O25 Ni4 85.44(9) 3_665 2_655
Ni4 O25 Ni4 147.2(3) 4_565 2_655
Ni4 O25 Ni4 85.44(9) . 2_655
O4 C1 C6 125.0(5) . .
O4 C1 C2 122.4(5) . .
C6 C1 C2 112.4(5) . .
C3 C2 C1 122.6(5) . .
C3 C2 S1 115.1(5) . .
C1 C2 S1 122.3(4) . .
C2 C3 C4 121.2(7) . .
C2 C3 H3 119.4 . .
C4 C3 H3 119.4 . .
C5 C4 C3 117.4(6) . .
C5 C4 C7 122.0(7) . .
C3 C4 C7 120.1(8) . .
C4 C5 C6 122.3(6) . .
C4 C5 H5 118.9 . .
C6 C5 H5 118.9 . .
C5 C6 C1 123.8(6) . .
C5 C6 S2 115.2(5) . .
C1 C6 S2 121.0(4) . .
C8 C7 C10 107.1(13) . .
C8 C7 C9 106.2(12) . .
C10 C7 C9 110.3(12) . .
C8 C7 C4 112.0(12) . .
C10 C7 C4 113.1(9) . .
C9 C7 C4 107.9(10) . .
C7 C8 H8A 109.5 . .
C7 C8 H8B 109.5 . .
H8A C8 H8B 109.5 . .
C7 C8 H8C 109.5 . .
H8A C8 H8C 109.5 . .
H8B C8 H8C 109.5 . .
C7 C9 H9A 109.5 . .
C7 C9 H9B 109.5 . .
H9A C9 H9B 109.5 . .
C7 C9 H9C 109.5 . .
H9A C9 H9C 109.5 . .
H9B C9 H9C 109.5 . .
C7 C10 H10A 109.5 . .
C7 C10 H10B 109.5 . .
H10A C10 H10B 109.5 . .
C7 C10 H10C 109.5 . .
H10A C10 H10C 109.5 . .
H10B C10 H10C 109.5 . .
O7 C11 C12 124.1(5) . .
O7 C11 C16 124.1(5) . .
C12 C11 C16 111.5(5) . .
C13 C12 C11 124.1(7) . .
C13 C12 S2 114.2(5) . .
C11 C12 S2 121.7(5) . .
C12 C13 C14 122.7(7) . .
C12 C13 H13 118.7 . .
C14 C13 H13 118.7 . .
C13 C14 C15 115.9(7) . .
C13 C14 C17 123.7(8) . .
C15 C14 C17 120.4(9) . .
C16 C15 C14 119.7(7) . .
C16 C15 H15 120.1 . .
C14 C15 H15 120.1 . .
C15 C16 C11 126.2(6) . .
C15 C16 S3 112.5(5) . .
C11 C16 S3 121.4(5) . .
C18 C17 C14 113.3(10) . .
C18 C17 C20 119.0(13) . .
C14 C17 C20 109.9(11) . .
C18 C17 C19 101.3(14) . .
C14 C17 C19 114.7(16) . .
C20 C17 C19 97.4(12) . .
C17 C18 H18A 109.5 . .
C17 C18 H18B 109.5 . .
H18A C18 H18B 109.5 . .
C17 C18 H18C 109.5 . .
H18A C18 H18C 109.5 . .
H18B C18 H18C 109.5 . .
C17 C19 H19A 109.5 . .
C17 C19 H19B 109.5 . .
H19A C19 H19B 109.5 . .
C17 C19 H19C 109.5 . .
H19A C19 H19C 109.5 . .
H19B C19 H19C 109.5 . .
C17 C20 H20A 109.5 . .
C17 C20 H20B 109.5 . .
H20A C20 H20B 109.5 . .
C17 C20 H20C 109.5 . .
H20A C20 H20C 109.5 . .
H20B C20 H20C 109.5 . .
O12 C21 C26 124.4(6) . .
O12 C21 C22 121.8(6) . .
C26 C21 C22 113.5(6) . .
C23 C22 C21 119.5(9) . .
C23 C22 S4 117.5(8) . .
C21 C22 S4 123.0(5) . .
C24 C23 C22 125.2(11) . .
C24 C23 H23 117.4 . .
C22 C23 H23 117.4 . .
C25 C24 C23 115.8(9) . .
C25 C24 C27 122.4(12) . .
C23 C24 C27 121.5(11) . .
C24 C25 C26 123.9(10) . .
C24 C25 H25 118.0 . .
C26 C25 H25 118.0 . .
C25 C26 C21 121.0(8) . .
C25 C26 S4 116.0(6) . 2_655
C21 C26 S4 122.5(5) . 2_655
C29 C27 C28 95.7(16) . .
C29 C27 C30 125(2) . .
C28 C27 C30 107.0(17) . .
C29 C27 C24 113.2(12) . .
C28 C27 C24 108.3(14) . .
C30 C27 C24 105.7(13) . .
C27 C28 H28A 109.5 . .
C27 C28 H28B 109.5 . .
H28A C28 H28B 109.5 . .
C27 C28 H28C 109.5 . .
H28A C28 H28C 109.5 . .
H28B C28 H28C 109.5 . .
C27 C29 H29A 109.5 . .
C27 C29 H29B 109.5 . .
H29A C29 H29B 109.5 . .
C27 C29 H29C 109.5 . .
H29A C29 H29C 109.5 . .
H29B C29 H29C 109.5 . .
C27 C30 H30A 109.5 . .
C27 C30 H30B 109.5 . .
H30A C30 H30B 109.5 . .
C27 C30 H30C 109.5 . .
H30A C30 H30C 109.5 . .
H30B C30 H30C 109.5 . .
C32 C31 C36 119.6(6) . .
C32 C31 C37 120.7(5) . .
C36 C31 C37 119.5(5) . .
C31 C32 C33 120.5(5) . .
C31 C32 H32 119.8 . .
C33 C32 H32 119.8 . .
C34 C33 C32 120.2(6) . .
C34 C33 C38 119.5(5) . .
C32 C33 C38 120.0(5) . .
C33 C34 C35 120.5(6) . .
C33 C34 H34 119.8 . .
C35 C34 H34 119.8 . .
C34 C35 C36 119.3(6) . .
C34 C35 C39 120.7(5) . .
C36 C35 C39 119.9(5) . .
C31 C36 C35 119.9(6) . .
C31 C36 H36 120.1 . .
C35 C36 H36 120.1 . .
O13 C37 O14 126.9(5) . .
O13 C37 C31 117.0(5) . .
O14 C37 C31 116.0(5) . .
O16 C38 O15 125.8(5) . .
O16 C38 C33 117.8(5) . .
O15 C38 C33 116.2(5) . .
O17 C39 O18 126.6(5) . 4_565
O17 C39 C35 116.8(5) . .
O18 C39 C35 116.6(5) 4_565 .

loop_
_geom_bond_atom_site_label_1
_geom_bond_atom_site_label_2
_geom_bond_distance
_geom_bond_site_symmetry_2
Ni1 O14 1.998(4) .
Ni1 O14 1.998(4) 11
Ni1 O7 2.053(4) 11
Ni1 O7 2.053(4) .
Ni1 O8 2.071(6) .
Ni1 O1 2.184(5) .
Ni1 Ni2 2.9778(10) 11
Ni1 Ni2 2.9778(10) .
Ni2 O16 1.985(4) 4_565
Ni2 O13 1.991(4) .
Ni2 O7 2.039(4) .
Ni2 O4 2.040(4) .
Ni2 O5 2.061(4) .
Ni2 O1 2.1993(16) .
Ni2 Ni3 2.9645(10) .
Ni3 O15 1.993(4) 10_565
Ni3 O15 1.993(4) 4_565
Ni3 O4 2.033(4) .
Ni3 O4 2.033(4) 11
Ni3 O2 2.064(6) .
Ni3 O1 2.166(5) .
Ni3 Ni2 2.9645(10) 11
Ni4 O17 1.985(4) .
Ni4 O18 1.995(4) .
Ni4 O12 2.039(4) 4_565
Ni4 O12 2.048(4) .
Ni4 O10 2.069(5) .
Ni4 O25 2.184(2) .
Ni4 Ni4 2.9638(12) 4_565
Ni4 Ni4 2.9638(12) 2_655
S1 O3 1.442(6) .
S1 O2 1.468(6) .
S1 C2 1.760(6) .
S1 C2 1.760(6) 11
S2 O6 1.443(4) .
S2 O5 1.438(4) .
S2 C12 1.765(7) .
S2 C6 1.763(6) .
S3 O9 1.420(6) .
S3 O8 1.441(6) .
S3 C16 1.775(7) 11
S3 C16 1.775(7) .
S4 O11 1.416(6) .
S4 O10 1.443(5) .
S4 C22 1.746(9) .
S4 C26 1.767(8) 4_565
O1 Ni2 2.1993(16) 11
O4 C1 1.294(6) .
O7 C11 1.280(7) .
O12 C21 1.288(7) .
O12 Ni4 2.039(4) 2_655
O13 C37 1.227(7) .
O14 C37 1.252(7) .
O15 C38 1.260(7) .
O15 Ni3 1.993(4) 2_655
O16 C38 1.239(7) .
O16 Ni2 1.985(4) 2_655
O17 C39 1.242(7) .
O18 C39 1.246(7) 2_655
O25 Ni4 2.184(2) 3_665
O25 Ni4 2.184(2) 4_565
O25 Ni4 2.184(2) 2_655
C1 C6 1.426(8) .
C1 C2 1.447(8) .
C2 C3 1.391(9) .
C3 C4 1.401(10) .
C3 H3 0.9500 .
C4 C5 1.362(10) .
C4 C7 1.551(12) .
C5 C6 1.376(9) .
C5 H5 0.9500 .
C7 C8 1.50(2) .
C7 C10 1.468(14) .
C7 C9 1.507(16) .
C8 H8A 0.9800 .
C8 H8B 0.9800 .
C8 H8C 0.9800 .
C9 H9A 0.9800 .
C9 H9B 0.9800 .
C9 H9C 0.9800 .
C10 H10A 0.9800 .
C10 H10B 0.9800 .
C10 H10C 0.9800 .
C11 C12 1.430(9) .
C11 C16 1.431(8) .
C12 C13 1.373(10) .
C13 C14 1.420(12) .
C13 H13 0.9500 .
C14 C15 1.420(12) .
C14 C17 1.482(13) .
C15 C16 1.391(10) .
C15 H15 0.9500 .
C17 C18 1.421(16) .
C17 C20 1.528(17) .
C17 C19 1.591(19) .
C18 H18A 0.9800 .
C18 H18B 0.9800 .
C18 H18C 0.9800 .
C19 H19A 0.9800 .
C19 H19B 0.9800 .
C19 H19C 0.9800 .
C20 H20A 0.9800 .
C20 H20B 0.9800 .
C20 H20C 0.9800 .
C21 C26 1.408(10) .
C21 C22 1.455(10) .
C22 C23 1.389(10) .
C23 C24 1.351(16) .
C23 H23 0.9500 .
C24 C25 1.319(14) .
C24 C27 1.558(13) .
C25 C26 1.416(10) .
C25 H25 0.9500 .
C26 S4 1.767(8) 2_655
C27 C29 1.415(19) .
C27 C28 1.50(2) .
C27 C30 1.451(19) .
C28 H28A 0.9800 .
C28 H28B 0.9800 .
C28 H28C 0.9800 .
C29 H29A 0.9800 .
C29 H29B 0.9800 .
C29 H29C 0.9800 .
C30 H30A 0.9800 .
C30 H30B 0.9800 .
C30 H30C 0.9800 .
C31 C32 1.369(8) .
C31 C36 1.396(8) .
C31 C37 1.523(8) .
C32 C33 1.390(8) .
C32 H32 0.9500 .
C33 C34 1.365(9) .
C33 C38 1.527(9) .
C34 C35 1.389(9) .
C34 H34 0.9500 .
C35 C36 1.395(8) .
C35 C39 1.513(8) .
C36 H36 0.9500 .
C39 O18 1.246(7) 4_565

loop_
_platon_squeeze_void_nr
_platon_squeeze_void_average_x
_platon_squeeze_void_average_y
_platon_squeeze_void_average_z
_platon_squeeze_void_volume
_platon_squeeze_void_count_electrons
1 0.000 0.000 0.000 1058.5 233.0
2 -0.008 0.495 0.017 13065.6 1472.2
3 0.000 0.000 0.500 318.5 79.1
4 0.500 0.500 0.500 1041.3 234.6
5 0.500 0.500 0.000 318.5 79.1
